data_7058058
loop_
_publ_author_name
'Saxena, Priya'
'Thomas, Jisha Mary'
'Sivasankar, Chinnappan'
'Thirupathi, Natesan'

_publ_section_title
;
 Syntheses and structural aspects of six-membered palladacyclic complexes
 derived from N,N&#x2032;,N&#x2032;&#x2032;-triarylguanidines with N- or
 S-thiocyanate ligands
;
_journal_issue 5
_journal_name_full 'New Journal of Chemistry'
_journal_page_first 2307
_journal_paper_doi 10.1039/C8NJ04167A
_journal_volume 43
_journal_year 2019
_chemical_formula_moiety '3(C29 H34 N7 O3 P Pd S), 2(C7 H8)'
_chemical_formula_sum 'C101 H118 N21 O9 P3 Pd3 S3'
_chemical_formula_weight 2278.45
_space_group_crystal_system triclinic
_space_group_IT_number 2
_space_group_name_Hall '-P 1'
_space_group_name_H-M_alt 'P -1'
_symmetry_space_group_name_Hall '-P 1'
_symmetry_space_group_name_H-M 'P -1'
_atom_sites_solution_hydrogens geom
_audit_creation_method SHELXL-2016/6
_audit_update_record
;
2018-04-20 deposited with the CCDC.
2018-12-14 downloaded from the CCDC.
;
_cell_angle_alpha 97.088(5)
_cell_angle_beta 92.815(5)
_cell_angle_gamma 112.468(5)
_cell_formula_units_Z 2
_cell_length_a 13.502(5)
_cell_length_b 14.691(5)
_cell_length_c 29.759(5)
_cell_measurement_reflns_used 78394
_cell_measurement_temperature 298(2)
_cell_measurement_theta_max 26.37
_cell_measurement_theta_min 1.39
_cell_volume 5383(3)
_computing_cell_refinement 'BRUKER SMART APEX CCD'
_computing_data_collection 'BRUKER SMART APEX CCD'
_computing_data_reduction 'BRUKER SAINT'
_computing_molecular_graphics 'OLEX 2-1.2'
_computing_publication_material 'WINGX V1.80.01'
_computing_structure_refinement 'SHELXL-2016/6 (Sheldrick, 2016)'
_computing_structure_solution SIR-92
_diffrn_ambient_temperature 298(2)
_diffrn_detector_area_resol_mean 0.3
_diffrn_measured_fraction_theta_full 0.986
_diffrn_measured_fraction_theta_max 0.985
_diffrn_measurement_device_type 'BRUKER SMART APEX CCD'
_diffrn_measurement_method 'OMEGA SCAN'
_diffrn_radiation_monochromator graphite
_diffrn_radiation_type MoK\a
_diffrn_radiation_wavelength 0.71073
_diffrn_reflns_av_R_equivalents 0.0937
_diffrn_reflns_av_unetI/netI 0.1557
_diffrn_reflns_Laue_measured_fraction_full 0.986
_diffrn_reflns_Laue_measured_fraction_max 0.985
_diffrn_reflns_limit_h_max 16
_diffrn_reflns_limit_h_min -16
_diffrn_reflns_limit_k_max 17
_diffrn_reflns_limit_k_min -18
_diffrn_reflns_limit_l_max 37
_diffrn_reflns_limit_l_min -37
_diffrn_reflns_number 78394
_diffrn_reflns_point_group_measured_fraction_full 0.986
_diffrn_reflns_point_group_measured_fraction_max 0.985
_diffrn_reflns_theta_full 25.242
_diffrn_reflns_theta_max 26.372
_diffrn_reflns_theta_min 1.387
_diffrn_source 'fine-focus sealed tube'
_exptl_absorpt_coefficient_mu 0.663
_exptl_absorpt_correction_T_max 0.8571
_exptl_absorpt_correction_T_min 0.8413
_exptl_absorpt_correction_type empirical
_exptl_absorpt_process_details SADABS
_exptl_crystal_colour Yellow
_exptl_crystal_density_diffrn 1.406
_exptl_crystal_description Cuboidal
_exptl_crystal_F_000 2348
_exptl_crystal_size_max 0.270
_exptl_crystal_size_mid 0.260
_exptl_crystal_size_min 0.240
_refine_diff_density_max 1.666
_refine_diff_density_min -1.098
_refine_diff_density_rms 0.201
_refine_ls_extinction_method none
_refine_ls_goodness_of_fit_ref 1.065
_refine_ls_hydrogen_treatment constr
_refine_ls_matrix_type full
_refine_ls_number_parameters 1261
_refine_ls_number_reflns 21700
_refine_ls_number_restraints 0
_refine_ls_restrained_S_all 1.065
_refine_ls_R_factor_all 0.1246
_refine_ls_R_factor_gt 0.0577
_refine_ls_shift/su_max 0.009
_refine_ls_shift/su_mean 0.001
_refine_ls_structure_factor_coef Fsqd
_refine_ls_weighting_details 'w=1/[\s^2^(Fo^2^)+(0.0936P)^2^] where P=(Fo^2^+2Fc^2^)/3'
_refine_ls_weighting_scheme calc
_refine_ls_wR_factor_gt 0.1652
_refine_ls_wR_factor_ref 0.2205
_reflns_Friedel_coverage 0.000
_reflns_number_gt 13404
_reflns_number_total 21700
_reflns_threshold_expression 'I > 2\s(I)'
_cod_data_source_file c8nj04167a2.cif
_cod_data_source_block 8
_cod_depositor_comments
;
The following automatic conversions were performed:

'_exptl_absorpt_correction_type' value 'EMPIRICAL' changed to
'empirical' according to
/home/data/users/saulius/crontab/automatic-downloads/rss-feeds/RSC/lib/dictionaries/cif_core.dic
dictionary named 'cif_core.dic' version 2.4.2 from 2011-04-26.

Automatic conversion script
Id: cif_fix_values 4973 2017-02-22 13:04:09Z antanas 

 Adding full bibliography for 7058049--7058061.cif.
;
_cod_database_code 7058058
_shelx_shelxl_version_number 2016/6
_shelx_space_group_comment
;
The symmetry employed for this shelxl refinement is uniquely defined
by the following loop, which should always be used as a source of
symmetry information in preference to the above space-group names.
They are only intended as comments.
;
_shelx_estimated_absorpt_t_min 0.841
_shelx_estimated_absorpt_t_max 0.857

loop_
_space_group_symop_operation_xyz
'x, y, z'
'-x, -y, -z'

loop_
_atom_site_label
_atom_site_type_symbol
_atom_site_fract_x
_atom_site_fract_y
_atom_site_fract_z
_atom_site_U_iso_or_equiv
_atom_site_adp_type
_atom_site_occupancy
_atom_site_site_symmetry_order
_atom_site_calc_flag
_atom_site_refinement_flags_posn
_atom_site_refinement_flags_adp
Pd1 Pd 0.63732(4) 0.87371(4) 0.08174(2) 0.03916(14) Uani 1 1 d . .
Pd2 Pd 0.64370(3) 1.46519(3) 0.20323(2) 0.03465(13) Uani 1 1 d . .
Pd3 Pd 0.44267(3) 1.32329(3) 0.42169(2) 0.03429(13) Uani 1 1 d . .
P1 P 0.65539(13) 0.92319(13) 0.15692(5) 0.0399(4) Uani 1 1 d . .
P2 P 0.50100(12) 1.31919(12) 0.19314(5) 0.0346(3) Uani 1 1 d . .
P3 P 0.58963(12) 1.46449(12) 0.42827(5) 0.0358(3) Uani 1 1 d . .
O1 O 0.4356(4) 0.6408(4) -0.0182(2) 0.0709(15) Uani 1 1 d . .
O2 O 0.5552(6) 0.5009(4) -0.0694(2) 0.0822(18) Uani 1 1 d . .
O3 O 0.9853(4) 0.8453(5) 0.0223(2) 0.0838(19) Uani 1 1 d . .
O4 O 0.9787(4) 1.5868(4) 0.22747(19) 0.0661(15) Uani 1 1 d . .
O5 O 1.0596(4) 1.7177(4) 0.3412(2) 0.0691(15) Uani 1 1 d . .
O6 O 0.5998(4) 1.7212(4) 0.33112(17) 0.0573(13) Uani 1 1 d . .
O7 O 0.4048(4) 1.0343(4) 0.40144(18) 0.0590(13) Uani 1 1 d . .
O8 O 0.2763(5) 0.9051(4) 0.2941(2) 0.0791(18) Uani 1 1 d . .
O9 O 0.1732(4) 1.2749(4) 0.27846(18) 0.0607(14) Uani 1 1 d . .
N1 N 0.6223(4) 0.8119(4) 0.01368(17) 0.0437(13) Uani 1 1 d . .
N2 N 0.6484(5) 0.6897(4) -0.03628(19) 0.0476(13) Uani 1 1 d . .
H2 H 0.580463 0.665233 -0.045106 0.057 Uiso 1 1 calc R U
N3 N 0.7780(4) 0.7837(5) 0.02333(19) 0.0517(15) Uani 1 1 d . .
H3 H 0.802757 0.737595 0.020916 0.062 Uiso 1 1 calc R U
N4 N 0.7675(6) 0.9722(6) 0.2416(2) 0.073(2) Uani 1 1 d . .
N5 N 0.5709(5) 0.8884(5) 0.2386(2) 0.0572(16) Uani 1 1 d . .
N6 N 0.6522(6) 1.0633(5) 0.2257(2) 0.0693(19) Uani 1 1 d . .
N7 N 0.4713(4) 0.8246(5) 0.0839(2) 0.0531(15) Uani 1 1 d . .
N8 N 0.7775(4) 1.5995(4) 0.22291(17) 0.0379(12) Uani 1 1 d . .
N9 N 0.8966(4) 1.7021(4) 0.28491(18) 0.0451(13) Uani 1 1 d . .
H9 H 0.948601 1.692929 0.272202 0.054 Uiso 1 1 calc R U
N10 N 0.7113(4) 1.6321(4) 0.28987(17) 0.0373(11) Uani 1 1 d . .
H10 H 0.723586 1.640871 0.319041 0.045 Uiso 1 1 calc R U
N11 N 0.3153(5) 1.1755(5) 0.1456(2) 0.0561(15) Uani 1 1 d . .
N12 N 0.4376(4) 1.1160(4) 0.1848(2) 0.0461(13) Uani 1 1 d . .
N13 N 0.3286(4) 1.1886(4) 0.22936(18) 0.0432(12) Uani 1 1 d . .
N14 N 0.7410(4) 1.3941(4) 0.1759(2) 0.0506(14) Uani 1 1 d . .
N15 N 0.3223(4) 1.1817(4) 0.40337(17) 0.0350(11) Uani 1 1 d . .
N16 N 0.2413(4) 1.0487(4) 0.3434(2) 0.0492(14) Uani 1 1 d . .
H16 H 0.255693 1.010055 0.359692 0.059 Uiso 1 1 calc R U
N17 N 0.2882(4) 1.2122(4) 0.33049(17) 0.0379(11) Uani 1 1 d . .
H17 H 0.284901 1.190872 0.301989 0.045 Uiso 1 1 calc R U
N18 N 0.8121(4) 1.5411(5) 0.4397(2) 0.0544(15) Uani 1 1 d . .
N19 N 0.7277(4) 1.6147(4) 0.38727(19) 0.0468(13) Uani 1 1 d . .
N20 N 0.7252(5) 1.6525(5) 0.4692(2) 0.0586(16) Uani 1 1 d . .
N21 N 0.5199(4) 1.2747(4) 0.4701(2) 0.0515(14) Uani 1 1 d . .
S1 S 0.2763(2) 0.7984(3) 0.11811(14) 0.1267(12) Uani 1 1 d . .
S2 S 0.87914(17) 1.29701(18) 0.15975(9) 0.0787(7) Uani 1 1 d . .
S3 S 0.6501(2) 1.26959(19) 0.54439(9) 0.0832(7) Uani 1 1 d . .
C1 C 0.6816(5) 0.7640(5) 0.0001(2) 0.0404(14) Uani 1 1 d . .
C2 C 0.5354(5) 0.8125(5) -0.0159(2) 0.0444(16) Uani 1 1 d . .
C3 C 0.5431(6) 0.9018(6) -0.0273(2) 0.0553(18) Uani 1 1 d . .
H3A H 0.605337 0.958324 -0.017476 0.066 Uiso 1 1 calc R U
C4 C 0.4588(8) 0.9097(8) -0.0536(3) 0.070(2) Uani 1 1 d . .
H4 H 0.464680 0.971192 -0.060870 0.084 Uiso 1 1 calc R U
C5 C 0.3695(7) 0.8281(9) -0.0681(3) 0.075(3) Uani 1 1 d . .
H5 H 0.314272 0.833652 -0.086030 0.090 Uiso 1 1 calc R U
C6 C 0.3576(7) 0.7386(8) -0.0574(3) 0.073(2) Uani 1 1 d . .
H6 H 0.294533 0.683223 -0.067854 0.087 Uiso 1 1 calc R U
C7 C 0.4392(6) 0.7285(6) -0.0308(2) 0.0572(19) Uani 1 1 d . .
C8 C 0.3405(8) 0.5502(8) -0.0328(5) 0.123(5) Uani 1 1 d . .
H8A H 0.350008 0.495448 -0.021376 0.184 Uiso 1 1 calc R U
H8B H 0.278679 0.558250 -0.021299 0.184 Uiso 1 1 calc R U
H8C H 0.329816 0.536895 -0.065491 0.184 Uiso 1 1 calc R U
C9 C 0.7101(6) 0.6478(6) -0.0614(2) 0.0517(17) Uani 1 1 d . .
C10 C 0.8120(7) 0.7022(7) -0.0713(3) 0.070(2) Uani 1 1 d . .
H10A H 0.842307 0.769816 -0.059557 0.084 Uiso 1 1 calc R U
C11 C 0.8702(13) 0.6656(11) -0.0962(5) 0.129(6) Uani 1 1 d . .
H11 H 0.939572 0.705374 -0.101603 0.154 Uiso 1 1 calc R U
C12 C 0.8275(13) 0.5744(17) -0.1123(5) 0.166(8) Uani 1 1 d . .
H12 H 0.868416 0.548301 -0.129831 0.200 Uiso 1 1 calc R U
C13 C 0.7189(13) 0.5054(10) -0.1059(4) 0.130(5) Uani 1 1 d . .
H13 H 0.691809 0.438651 -0.118977 0.156 Uiso 1 1 calc R U
C14 C 0.6572(8) 0.5453(7) -0.0790(3) 0.067(2) Uani 1 1 d . .
C15 C 0.4945(10) 0.3992(7) -0.0865(4) 0.114(4) Uani 1 1 d . .
H15A H 0.423769 0.379565 -0.076442 0.170 Uiso 1 1 calc R U
H15B H 0.488561 0.389586 -0.119129 0.170 Uiso 1 1 calc R U
H15C H 0.529794 0.359500 -0.075401 0.170 Uiso 1 1 calc R U
C16 C 0.8418(5) 0.8766(6) 0.0518(2) 0.0491(17) Uani 1 1 d . .
C17 C 0.7960(5) 0.9300(5) 0.0790(2) 0.0453(15) Uani 1 1 d . .
C18 C 0.8672(5) 1.0256(6) 0.1015(3) 0.061(2) Uani 1 1 d . .
H18 H 0.839389 1.066885 0.117895 0.073 Uiso 1 1 calc R U
C19 C 0.9759(7) 1.0580(7) 0.0994(3) 0.080(3) Uani 1 1 d . .
H19 H 1.020334 1.120233 0.115190 0.096 Uiso 1 1 calc R U
C20 C 1.0222(6) 1.0016(8) 0.0747(3) 0.077(3) Uani 1 1 d . .
H20 H 1.096585 1.023580 0.074840 0.093 Uiso 1 1 calc R U
C21 C 0.9545(6) 0.9119(7) 0.0499(3) 0.067(2) Uani 1 1 d . .
C22 C 1.0979(7) 0.8815(10) 0.0149(4) 0.123(5) Uani 1 1 d . .
H22A H 1.111252 0.830810 -0.004328 0.184 Uiso 1 1 calc R U
H22B H 1.116156 0.939965 0.000503 0.184 Uiso 1 1 calc R U
H22C H 1.141192 0.897740 0.043595 0.184 Uiso 1 1 calc R U
C23 C 0.7758(6) 0.9366(7) 0.1940(2) 0.061(2) Uani 1 1 d . .
H23A H 0.782411 0.872814 0.192009 0.073 Uiso 1 1 calc R U
H23B H 0.839847 0.983583 0.183627 0.073 Uiso 1 1 calc R U
C24 C 0.5521(6) 0.8456(6) 0.1911(2) 0.0573(18) Uani 1 1 d . .
H24A H 0.481225 0.838813 0.179014 0.069 Uiso 1 1 calc R U
H24B H 0.553119 0.779454 0.188320 0.069 Uiso 1 1 calc R U
C25 C 0.6445(7) 1.0418(6) 0.1758(2) 0.0584(19) Uani 1 1 d . .
H25A H 0.701583 1.094988 0.164726 0.070 Uiso 1 1 calc R U
H25B H 0.576091 1.039680 0.162954 0.070 Uiso 1 1 calc R U
C26 C 0.6754(7) 0.9008(7) 0.2593(3) 0.071(2) Uani 1 1 d . .
H26A H 0.681058 0.836459 0.255048 0.085 Uiso 1 1 calc R U
H26B H 0.679470 0.921699 0.291754 0.085 Uiso 1 1 calc R U
C27 C 0.5635(7) 0.9847(7) 0.2432(3) 0.073(3) Uani 1 1 d . .
H27A H 0.562110 1.006730 0.275215 0.087 Uiso 1 1 calc R U
H27B H 0.495742 0.977052 0.227296 0.087 Uiso 1 1 calc R U
C28 C 0.7562(8) 1.0692(7) 0.2461(3) 0.085(3) Uani 1 1 d . .
H28A H 0.765279 1.096249 0.278133 0.102 Uiso 1 1 calc R U
H28B H 0.813561 1.115184 0.231746 0.102 Uiso 1 1 calc R U
C29 C 0.3917(6) 0.8136(6) 0.0968(3) 0.0607(19) Uani 1 1 d . .
C30 C 0.7950(5) 1.6435(5) 0.2651(2) 0.0377(14) Uani 1 1 d . .
C31 C 0.8514(5) 1.6305(5) 0.1895(2) 0.0432(15) Uani 1 1 d . .
C32 C 0.8203(7) 1.6683(6) 0.1531(2) 0.063(2) Uani 1 1 d . .
H32 H 0.755053 1.676096 0.151962 0.075 Uiso 1 1 calc R U
C33 C 0.8859(9) 1.6943(8) 0.1187(3) 0.098(4) Uani 1 1 d . .
H33 H 0.864913 1.719585 0.094402 0.118 Uiso 1 1 calc R U
C34 C 0.9827(8) 1.6827(9) 0.1203(4) 0.099(4) Uani 1 1 d . .
H34 H 1.027446 1.701642 0.097464 0.119 Uiso 1 1 calc R U
C35 C 1.0131(7) 1.6440(8) 0.1550(3) 0.079(3) Uani 1 1 d . .
H35 H 1.076919 1.633709 0.154860 0.095 Uiso 1 1 calc R U
C36 C 0.9506(5) 1.6198(6) 0.1903(3) 0.0552(18) Uani 1 1 d . .
C37 C 1.0624(7) 1.5508(7) 0.2257(4) 0.095(3) Uani 1 1 d . .
H37A H 1.073514 1.530039 0.254246 0.142 Uiso 1 1 calc R U
H37B H 1.042650 1.495076 0.201691 0.142 Uiso 1 1 calc R U
H37C H 1.127737 1.602784 0.220045 0.142 Uiso 1 1 calc R U
C38 C 0.9259(5) 1.7751(5) 0.3234(2) 0.0451(15) Uani 1 1 d . .
C39 C 0.8766(6) 1.8393(6) 0.3323(3) 0.0588(19) Uani 1 1 d . .
H39 H 0.818831 1.834860 0.312499 0.071 Uiso 1 1 calc R U
C40 C 0.9127(7) 1.9125(6) 0.3713(3) 0.076(2) Uani 1 1 d . .
H40 H 0.878749 1.956521 0.377184 0.091 Uiso 1 1 calc R U
C41 C 0.9966(8) 1.9194(7) 0.4005(3) 0.082(3) Uani 1 1 d . .
H41 H 1.018529 1.966968 0.426587 0.098 Uiso 1 1 calc R U
C42 C 1.0480(7) 1.8585(7) 0.3921(3) 0.075(3) Uani 1 1 d . .
H42 H 1.106568 1.864903 0.411906 0.091 Uiso 1 1 calc R U
C43 C 1.0134(5) 1.7838(6) 0.3528(2) 0.0522(18) Uani 1 1 d . .
C44 C 1.1469(8) 1.7182(10) 0.3698(4) 0.119(4) Uani 1 1 d . .
H44A H 1.169777 1.667340 0.356699 0.178 Uiso 1 1 calc R U
H44B H 1.205633 1.782087 0.372649 0.178 Uiso 1 1 calc R U
H44C H 1.124445 1.705516 0.399273 0.178 Uiso 1 1 calc R U
C45 C 0.6035(5) 1.6065(4) 0.2705(2) 0.0351(13) Uani 1 1 d . .
C46 C 0.5585(5) 1.5379(4) 0.2310(2) 0.0389(14) Uani 1 1 d . .
C47 C 0.4563(5) 1.5268(5) 0.2127(3) 0.0497(17) Uani 1 1 d . .
H47 H 0.424148 1.484207 0.185602 0.060 Uiso 1 1 calc R U
C48 C 0.4031(6) 1.5807(6) 0.2358(3) 0.064(2) Uani 1 1 d . .
H48 H 0.335359 1.572634 0.223090 0.076 Uiso 1 1 calc R U
C49 C 0.4439(5) 1.6431(6) 0.2751(3) 0.0550(18) Uani 1 1 d . .
H49 H 0.405029 1.675802 0.289966 0.066 Uiso 1 1 calc R U
C50 C 0.5465(5) 1.6569(5) 0.2926(2) 0.0423(15) Uani 1 1 d . .
C51 C 0.5463(7) 1.7768(7) 0.3552(3) 0.081(3) Uani 1 1 d . .
H51A H 0.592647 1.818838 0.381449 0.121 Uiso 1 1 calc R U
H51B H 0.529486 1.817244 0.335529 0.121 Uiso 1 1 calc R U
H51C H 0.480939 1.731610 0.364645 0.121 Uiso 1 1 calc R U
C52 C 0.3967(5) 1.2745(6) 0.1436(2) 0.0529(17) Uani 1 1 d . .
H52A H 0.361814 1.321078 0.142666 0.063 Uiso 1 1 calc R U
H52B H 0.430954 1.272558 0.115810 0.063 Uiso 1 1 calc R U
C53 C 0.5331(5) 1.2082(5) 0.1874(2) 0.0421(14) Uani 1 1 d . .
H53A H 0.568970 1.205395 0.160093 0.050 Uiso 1 1 calc R U
H53B H 0.582752 1.213533 0.213240 0.050 Uiso 1 1 calc R U
C54 C 0.4111(5) 1.2917(5) 0.2386(2) 0.0389(14) Uani 1 1 d . .
H54A H 0.453596 1.301042 0.267294 0.047 Uiso 1 1 calc R U
H54B H 0.375598 1.338060 0.241386 0.047 Uiso 1 1 calc R U
C55 C 0.3648(6) 1.1029(6) 0.1442(3) 0.063(2) Uani 1 1 d . .
H55A H 0.404850 1.107240 0.117794 0.076 Uiso 1 1 calc R U
H55B H 0.308252 1.036566 0.140326 0.076 Uiso 1 1 calc R U
C56 C 0.3777(5) 1.1150(5) 0.2248(2) 0.0481(16) Uani 1 1 d . .
H56A H 0.321378 1.049089 0.223201 0.058 Uiso 1 1 calc R U
H56B H 0.426410 1.126867 0.251946 0.058 Uiso 1 1 calc R U
C57 C 0.2600(5) 1.1723(6) 0.1869(3) 0.0547(18) Uani 1 1 d . .
H57A H 0.200594 1.107940 0.184338 0.066 Uiso 1 1 calc R U
H57B H 0.229816 1.222748 0.188668 0.066 Uiso 1 1 calc R U
C58 C 0.7986(5) 1.3534(5) 0.1692(2) 0.0504(17) Uani 1 1 d . .
C59 C 0.2849(5) 1.1489(4) 0.3607(2) 0.0355(13) Uani 1 1 d . .
C60 C 0.3025(5) 1.1144(4) 0.4361(2) 0.0382(13) Uani 1 1 d . .
C61 C 0.2441(6) 1.1287(5) 0.4716(2) 0.0512(17) Uani 1 1 d . .
H61 H 0.213110 1.175348 0.471401 0.061 Uiso 1 1 calc R U
C62 C 0.2314(7) 1.0733(6) 0.5075(3) 0.068(2) Uani 1 1 d . .
H62 H 0.191228 1.082529 0.530784 0.081 Uiso 1 1 calc R U
C63 C 0.2778(7) 1.0062(6) 0.5082(3) 0.068(2) Uani 1 1 d . .
H63 H 0.269030 0.969430 0.532118 0.081 Uiso 1 1 calc R U
C64 C 0.3383(6) 0.9920(6) 0.4737(3) 0.062(2) Uani 1 1 d . .
H64 H 0.371039 0.946821 0.474646 0.074 Uiso 1 1 calc R U
C65 C 0.3497(5) 1.0458(5) 0.4377(2) 0.0486(16) Uani 1 1 d . .
C66 C 0.4625(8) 0.9727(7) 0.4033(4) 0.094(3) Uani 1 1 d . .
H66A H 0.497176 0.971100 0.375953 0.142 Uiso 1 1 calc R U
H66B H 0.515930 0.998490 0.429149 0.142 Uiso 1 1 calc R U
H66C H 0.413797 0.906438 0.405956 0.142 Uiso 1 1 calc R U
C67 C 0.1763(5) 1.0023(5) 0.3022(2) 0.0426(15) Uani 1 1 d . .
C68 C 0.0935(6) 1.0272(6) 0.2875(3) 0.063(2) Uani 1 1 d . .
H68 H 0.078894 1.076789 0.304921 0.076 Uiso 1 1 calc R U
C69 C 0.0310(7) 0.9774(8) 0.2461(4) 0.092(3) Uani 1 1 d . .
H69 H -0.024434 0.995366 0.236205 0.111 Uiso 1 1 calc R U
C70 C 0.0490(7) 0.9049(7) 0.2206(4) 0.087(3) Uani 1 1 d . .
H70 H 0.007317 0.873322 0.193107 0.104 Uiso 1 1 calc R U
C71 C 0.1304(7) 0.8777(6) 0.2357(3) 0.072(2) Uani 1 1 d . .
H71 H 0.142486 0.826428 0.218435 0.086 Uiso 1 1 calc R U
C72 C 0.1933(6) 0.9245(5) 0.2754(3) 0.0518(17) Uani 1 1 d . .
C73 C 0.2983(9) 0.8248(8) 0.2706(5) 0.128(5) Uani 1 1 d . .
H73A H 0.357967 0.818850 0.287087 0.193 Uiso 1 1 calc R U
H73B H 0.235909 0.763803 0.268488 0.193 Uiso 1 1 calc R U
H73C H 0.315939 0.838094 0.240602 0.193 Uiso 1 1 calc R U
C74 C 0.2968(4) 1.3119(4) 0.3435(2) 0.0341(13) Uani 1 1 d . .
C75 C 0.3603(5) 1.3750(5) 0.3812(2) 0.0360(13) Uani 1 1 d . .
C76 C 0.3581(5) 1.4691(5) 0.3908(2) 0.0447(15) Uani 1 1 d . .
H76 H 0.398949 1.512033 0.416587 0.054 Uiso 1 1 calc R U
C77 C 0.2960(6) 1.5011(5) 0.3625(3) 0.0520(17) Uani 1 1 d . .
H77 H 0.295803 1.564491 0.369706 0.062 Uiso 1 1 calc R U
C78 C 0.2359(6) 1.4397(6) 0.3245(3) 0.0525(18) Uani 1 1 d . .
H78 H 0.196340 1.461461 0.305169 0.063 Uiso 1 1 calc R U
C79 C 0.2340(5) 1.3446(5) 0.3149(2) 0.0430(15) Uani 1 1 d . .
C80 C 0.1001(8) 1.2965(9) 0.2489(4) 0.104(4) Uani 1 1 d . .
H80A H 0.064379 1.240443 0.225446 0.156 Uiso 1 1 calc R U
H80B H 0.047584 1.309527 0.266293 0.156 Uiso 1 1 calc R U
H80C H 0.139670 1.354030 0.235403 0.156 Uiso 1 1 calc R U
C81 C 0.7184(5) 1.4471(5) 0.4379(2) 0.0452(15) Uani 1 1 d . .
H81A H 0.720049 1.421365 0.466326 0.054 Uiso 1 1 calc R U
H81B H 0.721940 1.398510 0.413524 0.054 Uiso 1 1 calc R U
C82 C 0.6211(5) 1.5303(5) 0.3789(2) 0.0429(15) Uani 1 1 d . .
H82A H 0.620625 1.484001 0.352545 0.051 Uiso 1 1 calc R U
H82B H 0.565891 1.555200 0.372105 0.051 Uiso 1 1 calc R U
C83 C 0.6180(6) 1.5743(5) 0.4721(2) 0.0540(17) Uani 1 1 d . .
H83A H 0.563099 1.600914 0.468010 0.065 Uiso 1 1 calc R U
H83B H 0.615510 1.554440 0.502085 0.065 Uiso 1 1 calc R U
C84 C 0.8152(5) 1.5789(6) 0.3970(2) 0.0530(17) Uani 1 1 d . .
H84A H 0.809895 1.526561 0.372513 0.064 Uiso 1 1 calc R U
H84B H 0.884338 1.633482 0.397159 0.064 Uiso 1 1 calc R U
C85 C 0.7316(6) 1.6869(5) 0.4251(3) 0.0564(18) Uani 1 1 d . .
H85A H 0.672490 1.707668 0.419700 0.068 Uiso 1 1 calc R U
H85B H 0.798170 1.745052 0.426408 0.068 Uiso 1 1 calc R U
C86 C 0.8116(6) 1.6170(6) 0.4758(3) 0.064(2) Uani 1 1 d . .
H86A H 0.880211 1.673414 0.478697 0.076 Uiso 1 1 calc R U
H86B H 0.805610 1.590342 0.504276 0.076 Uiso 1 1 calc R U
C87 C 0.5731(5) 1.2713(5) 0.5012(2) 0.0439(15) Uani 1 1 d . .
C88 C 0.9443(7) 1.6936(8) 0.5870(3) 0.074(3) Uani 1 1 d . .
H88 H 0.893281 1.672495 0.607483 0.089 Uiso 1 1 calc R U
C89 C 0.9745(8) 1.7888(8) 0.5767(4) 0.088(3) Uani 1 1 d . .
H89 H 0.944680 1.830791 0.590960 0.105 Uiso 1 1 calc R U
C90 C 1.0477(8) 1.8233(9) 0.5460(4) 0.099(3) Uani 1 1 d . .
H90 H 1.064357 1.886360 0.537970 0.119 Uiso 1 1 calc R U
C91 C 1.0935(8) 1.7644(9) 0.5281(4) 0.093(3) Uani 1 1 d . .
H91 H 1.145309 1.787711 0.508224 0.111 Uiso 1 1 calc R U
C92 C 1.0666(7) 1.6690(9) 0.5381(3) 0.090(3) Uani 1 1 d . .
H92 H 1.101394 1.630185 0.524973 0.108 Uiso 1 1 calc R U
C93 C 0.9876(7) 1.6285(7) 0.5678(3) 0.072(2) Uani 1 1 d . .
C94 C 0.9547(9) 1.5265(9) 0.5801(4) 0.105(4) Uani 1 1 d . .
H94A H 0.992509 1.491789 0.563617 0.158 Uiso 1 1 calc R U
H94B H 0.971916 1.531270 0.612173 0.158 Uiso 1 1 calc R U
H94C H 0.878516 1.490724 0.572300 0.158 Uiso 1 1 calc R U
C95 C 0.6758(7) 1.3251(8) 0.3100(3) 0.078(3) Uani 1 1 d . .
H95 H 0.659760 1.365049 0.291380 0.093 Uiso 1 1 calc R U
C96 C 0.5967(9) 1.2638(8) 0.3324(3) 0.087(3) Uani 1 1 d . .
H96 H 0.527486 1.262859 0.328681 0.104 Uiso 1 1 calc R U
C97 C 0.6167(11) 1.2056(8) 0.3595(4) 0.097(3) Uani 1 1 d . .
H97 H 0.561545 1.164123 0.374065 0.116 Uiso 1 1 calc R U
C98 C 0.7187(15) 1.2065(10) 0.3659(4) 0.129(6) Uani 1 1 d . .
H98 H 0.732933 1.166857 0.385176 0.155 Uiso 1 1 calc R U
C99 C 0.8041(10) 1.2701(10) 0.3422(4) 0.096(4) Uani 1 1 d . .
H99 H 0.873196 1.270797 0.345822 0.115 Uiso 1 1 calc R U
C100 C 0.7812(7) 1.3279(8) 0.3150(3) 0.081(3) Uani 1 1 d . .
C101 C 0.8700(9) 1.3993(10) 0.2925(4) 0.129(5) Uani 1 1 d . .
H10B H 0.840731 1.434638 0.274371 0.193 Uiso 1 1 calc R U
H10C H 0.924094 1.445969 0.315408 0.193 Uiso 1 1 calc R U
H10D H 0.901781 1.362702 0.273342 0.193 Uiso 1 1 calc R U

loop_
_atom_site_aniso_label
_atom_site_aniso_U_11
_atom_site_aniso_U_22
_atom_site_aniso_U_33
_atom_site_aniso_U_23
_atom_site_aniso_U_13
_atom_site_aniso_U_12
Pd1 0.0422(3) 0.0416(3) 0.0328(3) 0.0006(2) 0.0018(2) 0.0173(2)
Pd2 0.0347(2) 0.0340(3) 0.0352(3) 0.0062(2) 0.00654(19) 0.0128(2)
Pd3 0.0365(3) 0.0299(3) 0.0343(3) 0.00769(19) 0.00351(19) 0.0099(2)
P1 0.0452(9) 0.0452(10) 0.0317(8) 0.0016(7) 0.0012(7) 0.0220(8)
P2 0.0372(8) 0.0333(9) 0.0324(8) 0.0057(7) 0.0055(6) 0.0124(7)
P3 0.0378(8) 0.0341(9) 0.0320(8) 0.0062(7) 0.0047(6) 0.0098(7)
O1 0.056(3) 0.069(4) 0.072(4) 0.012(3) 0.001(3) 0.007(3)
O2 0.106(5) 0.047(4) 0.079(4) -0.007(3) -0.007(4) 0.021(3)
O3 0.062(3) 0.118(5) 0.084(4) 0.007(4) 0.012(3) 0.051(4)
O4 0.055(3) 0.082(4) 0.070(4) 0.001(3) 0.005(3) 0.039(3)
O5 0.052(3) 0.069(4) 0.083(4) 0.016(3) -0.012(3) 0.021(3)
O6 0.071(3) 0.055(3) 0.056(3) 0.002(3) 0.015(3) 0.037(3)
O7 0.065(3) 0.061(3) 0.068(3) 0.020(3) 0.013(3) 0.041(3)
O8 0.073(4) 0.052(4) 0.107(5) -0.012(3) -0.005(3) 0.029(3)
O9 0.059(3) 0.077(4) 0.059(3) 0.002(3) -0.010(2) 0.045(3)
N1 0.049(3) 0.052(3) 0.030(3) -0.005(2) -0.003(2) 0.024(3)
N2 0.058(3) 0.046(3) 0.043(3) 0.000(3) 0.003(3) 0.027(3)
N3 0.061(4) 0.060(4) 0.045(3) 0.002(3) 0.003(3) 0.039(3)
N4 0.072(4) 0.100(6) 0.046(4) 0.007(4) -0.006(3) 0.033(4)
N5 0.073(4) 0.065(4) 0.048(4) 0.018(3) 0.017(3) 0.038(4)
N6 0.107(6) 0.057(4) 0.048(4) -0.008(3) 0.011(4) 0.040(4)
N7 0.043(3) 0.065(4) 0.049(4) 0.002(3) 0.003(3) 0.021(3)
N8 0.031(3) 0.037(3) 0.042(3) 0.008(2) 0.010(2) 0.009(2)
N9 0.032(3) 0.050(4) 0.044(3) -0.004(3) 0.003(2) 0.011(3)
N10 0.042(3) 0.040(3) 0.030(3) 0.006(2) 0.006(2) 0.015(2)
N11 0.048(3) 0.058(4) 0.047(4) -0.003(3) -0.009(3) 0.008(3)
N12 0.047(3) 0.029(3) 0.056(4) 0.001(3) 0.011(3) 0.009(2)
N13 0.045(3) 0.039(3) 0.044(3) 0.006(2) 0.013(2) 0.014(3)
N14 0.042(3) 0.046(4) 0.059(4) -0.004(3) 0.011(3) 0.015(3)
N15 0.038(3) 0.026(3) 0.037(3) 0.008(2) 0.001(2) 0.008(2)
N16 0.061(4) 0.033(3) 0.049(4) 0.003(3) -0.010(3) 0.016(3)
N17 0.044(3) 0.039(3) 0.032(3) 0.003(2) 0.000(2) 0.018(2)
N18 0.035(3) 0.052(4) 0.065(4) 0.020(3) -0.001(3) 0.004(3)
N19 0.051(3) 0.040(3) 0.042(3) 0.009(3) 0.009(2) 0.008(3)
N20 0.069(4) 0.046(4) 0.042(4) -0.008(3) 0.001(3) 0.007(3)
N21 0.050(3) 0.043(3) 0.053(4) 0.016(3) -0.005(3) 0.007(3)
S1 0.0549(15) 0.164(3) 0.158(3) 0.028(3) 0.0371(17) 0.0350(18)
S2 0.0574(12) 0.0752(16) 0.1046(19) -0.0134(13) 0.0114(12) 0.0352(11)
S3 0.1036(18) 0.0780(16) 0.0694(15) 0.0196(13) -0.0273(13) 0.0389(14)
C1 0.051(4) 0.042(4) 0.029(3) 0.002(3) 0.003(3) 0.021(3)
C2 0.053(4) 0.061(5) 0.030(3) 0.006(3) 0.001(3) 0.035(4)
C3 0.072(5) 0.063(5) 0.036(4) -0.006(3) 0.000(3) 0.036(4)
C4 0.104(7) 0.094(7) 0.041(4) 0.015(5) 0.011(4) 0.070(6)
C5 0.064(5) 0.127(9) 0.051(5) 0.012(5) -0.002(4) 0.058(6)
C6 0.060(5) 0.103(8) 0.049(5) 0.005(5) -0.008(4) 0.028(5)
C7 0.062(5) 0.069(5) 0.039(4) 0.004(4) 0.003(3) 0.025(4)
C8 0.076(7) 0.085(8) 0.154(12) 0.025(8) -0.021(7) -0.025(6)
C9 0.074(5) 0.059(5) 0.032(4) 0.000(3) -0.002(3) 0.040(4)
C10 0.073(5) 0.090(7) 0.051(5) -0.002(4) 0.011(4) 0.042(5)
C11 0.160(13) 0.121(12) 0.119(11) -0.027(9) 0.037(9) 0.083(10)
C12 0.136(13) 0.31(3) 0.119(13) 0.033(15) 0.049(11) 0.158(17)
C13 0.241(16) 0.115(10) 0.070(7) -0.041(7) -0.035(9) 0.133(11)
C14 0.102(7) 0.060(5) 0.048(5) -0.006(4) -0.010(4) 0.048(5)
C15 0.175(11) 0.048(6) 0.086(8) -0.004(5) -0.011(8) 0.015(7)
C16 0.045(4) 0.065(5) 0.039(4) 0.009(3) 0.002(3) 0.025(4)
C17 0.037(3) 0.051(4) 0.043(4) 0.008(3) 0.005(3) 0.011(3)
C18 0.044(4) 0.062(5) 0.058(5) -0.001(4) 0.009(3) 0.004(4)
C19 0.058(5) 0.067(6) 0.085(7) 0.002(5) 0.012(5) -0.005(4)
C20 0.032(4) 0.098(7) 0.077(6) 0.007(5) 0.005(4) 0.002(4)
C21 0.051(5) 0.092(7) 0.065(6) 0.018(5) 0.012(4) 0.033(5)
C22 0.056(6) 0.199(14) 0.123(10) 0.010(9) 0.022(6) 0.064(8)
C23 0.057(4) 0.085(6) 0.046(4) 0.000(4) -0.008(3) 0.037(4)
C24 0.064(5) 0.057(5) 0.048(4) 0.008(4) 0.008(4) 0.020(4)
C25 0.085(5) 0.055(5) 0.047(4) 0.009(4) 0.012(4) 0.039(4)
C26 0.101(6) 0.089(7) 0.043(4) 0.023(5) 0.010(4) 0.055(6)
C27 0.099(6) 0.102(7) 0.041(4) 0.016(5) 0.026(4) 0.061(6)
C28 0.097(7) 0.082(7) 0.041(5) -0.015(4) 0.002(5) 0.006(5)
C29 0.051(4) 0.057(5) 0.070(5) 0.004(4) 0.001(4) 0.019(4)
C30 0.042(3) 0.034(3) 0.038(4) 0.008(3) 0.005(3) 0.016(3)
C31 0.049(4) 0.030(4) 0.041(4) 0.001(3) 0.013(3) 0.005(3)
C32 0.076(5) 0.069(6) 0.044(4) 0.027(4) 0.013(4) 0.024(4)
C33 0.129(9) 0.090(8) 0.045(5) 0.031(5) 0.006(5) 0.003(7)
C34 0.067(6) 0.116(9) 0.081(8) 0.005(6) 0.036(6) -0.001(6)
C35 0.059(5) 0.090(7) 0.069(6) -0.004(5) 0.027(5) 0.010(5)
C36 0.044(4) 0.052(5) 0.060(5) -0.006(4) 0.012(3) 0.012(3)
C37 0.060(5) 0.086(7) 0.152(10) -0.001(7) 0.009(6) 0.050(5)
C38 0.043(4) 0.038(4) 0.045(4) 0.005(3) 0.003(3) 0.007(3)
C39 0.048(4) 0.052(5) 0.065(5) -0.006(4) -0.002(4) 0.012(4)
C40 0.078(6) 0.051(5) 0.079(7) -0.010(4) 0.016(5) 0.010(4)
C41 0.090(7) 0.061(6) 0.054(5) -0.021(4) 0.008(5) -0.006(5)
C42 0.064(5) 0.077(6) 0.055(5) 0.019(5) -0.011(4) -0.007(5)
C43 0.043(4) 0.050(4) 0.049(4) 0.021(3) 0.001(3) -0.002(3)
C44 0.077(7) 0.160(12) 0.133(11) 0.052(9) -0.016(7) 0.056(8)
C45 0.041(3) 0.030(3) 0.038(3) 0.007(3) 0.006(3) 0.016(3)
C46 0.038(3) 0.029(3) 0.051(4) 0.012(3) 0.005(3) 0.013(3)
C47 0.046(4) 0.037(4) 0.065(5) 0.005(3) -0.010(3) 0.017(3)
C48 0.042(4) 0.066(5) 0.100(7) 0.030(5) 0.009(4) 0.035(4)
C49 0.045(4) 0.052(5) 0.075(5) 0.008(4) 0.009(4) 0.026(4)
C50 0.050(4) 0.032(4) 0.050(4) 0.017(3) 0.015(3) 0.017(3)
C51 0.097(6) 0.083(7) 0.089(7) 0.003(5) 0.033(5) 0.065(6)
C52 0.057(4) 0.060(5) 0.037(4) 0.016(3) -0.003(3) 0.015(4)
C53 0.040(3) 0.032(4) 0.052(4) 0.005(3) 0.012(3) 0.012(3)
C54 0.043(3) 0.037(4) 0.038(3) 0.005(3) 0.004(3) 0.017(3)
C55 0.073(5) 0.043(4) 0.057(5) -0.014(4) 0.010(4) 0.011(4)
C56 0.052(4) 0.032(4) 0.056(4) 0.010(3) 0.018(3) 0.010(3)
C57 0.042(4) 0.046(4) 0.064(5) -0.001(4) -0.001(3) 0.008(3)
C58 0.041(4) 0.049(4) 0.051(4) -0.005(3) 0.010(3) 0.009(3)
C59 0.034(3) 0.029(3) 0.042(4) 0.003(3) 0.003(3) 0.012(3)
C60 0.041(3) 0.025(3) 0.040(4) 0.008(3) 0.001(3) 0.003(3)
C61 0.058(4) 0.048(4) 0.046(4) 0.012(3) 0.013(3) 0.016(4)
C62 0.088(6) 0.054(5) 0.050(5) 0.016(4) 0.020(4) 0.012(4)
C63 0.085(6) 0.052(5) 0.056(5) 0.026(4) 0.003(4) 0.010(4)
C64 0.081(5) 0.040(4) 0.063(5) 0.026(4) -0.001(4) 0.018(4)
C65 0.051(4) 0.037(4) 0.054(4) 0.008(3) -0.005(3) 0.014(3)
C66 0.102(7) 0.082(7) 0.139(10) 0.049(7) 0.047(7) 0.065(6)
C67 0.043(4) 0.030(3) 0.042(4) 0.004(3) -0.002(3) 0.001(3)
C68 0.048(4) 0.050(5) 0.082(6) -0.002(4) -0.007(4) 0.015(4)
C69 0.052(5) 0.074(7) 0.122(10) 0.005(7) -0.042(5) 0.002(5)
C70 0.071(6) 0.068(7) 0.075(7) -0.004(5) -0.025(5) -0.016(5)
C71 0.076(6) 0.050(5) 0.057(5) -0.014(4) 0.007(4) -0.004(4)
C72 0.052(4) 0.032(4) 0.060(5) 0.001(3) 0.007(3) 0.005(3)
C73 0.122(9) 0.068(7) 0.195(15) -0.028(8) 0.015(9) 0.053(7)
C74 0.033(3) 0.033(3) 0.040(3) 0.006(3) 0.008(2) 0.017(3)
C75 0.037(3) 0.036(4) 0.036(3) 0.008(3) 0.009(3) 0.015(3)
C76 0.043(4) 0.035(4) 0.055(4) 0.009(3) 0.005(3) 0.013(3)
C77 0.059(4) 0.042(4) 0.064(5) 0.008(4) 0.006(4) 0.029(4)
C78 0.055(4) 0.057(5) 0.062(5) 0.019(4) 0.007(3) 0.036(4)
C79 0.044(3) 0.057(4) 0.040(4) 0.011(3) 0.011(3) 0.031(3)
C80 0.101(7) 0.151(10) 0.087(8) -0.004(7) -0.032(6) 0.091(8)
C81 0.034(3) 0.042(4) 0.055(4) 0.010(3) -0.007(3) 0.009(3)
C82 0.047(4) 0.040(4) 0.036(3) 0.009(3) 0.010(3) 0.009(3)
C83 0.066(5) 0.047(4) 0.037(4) -0.002(3) 0.013(3) 0.010(4)
C84 0.039(4) 0.052(5) 0.056(5) 0.006(3) 0.011(3) 0.006(3)
C85 0.062(5) 0.032(4) 0.059(5) -0.002(3) 0.006(4) 0.004(3)
C86 0.051(4) 0.063(5) 0.057(5) 0.008(4) -0.006(4) 0.001(4)
C87 0.053(4) 0.028(3) 0.049(4) 0.013(3) 0.004(3) 0.012(3)
C88 0.058(5) 0.110(8) 0.055(5) -0.006(5) -0.006(4) 0.040(5)
C89 0.079(7) 0.062(6) 0.102(8) -0.009(6) -0.022(6) 0.016(5)
C90 0.076(7) 0.082(8) 0.118(10) 0.005(7) 0.020(6) 0.011(6)
C91 0.067(6) 0.083(8) 0.091(8) 0.006(6) 0.015(5) -0.010(6)
C92 0.052(5) 0.130(10) 0.072(6) -0.036(6) -0.008(4) 0.034(6)
C93 0.061(5) 0.084(7) 0.062(6) -0.009(5) -0.010(4) 0.029(5)
C94 0.104(8) 0.113(10) 0.109(9) 0.001(7) 0.001(7) 0.060(7)
C95 0.084(6) 0.103(8) 0.050(5) -0.006(5) -0.012(4) 0.048(6)
C96 0.103(8) 0.095(8) 0.051(6) -0.012(5) 0.000(5) 0.034(7)
C97 0.142(10) 0.065(7) 0.076(7) -0.011(5) 0.013(7) 0.037(7)
C98 0.216(16) 0.100(10) 0.083(9) -0.037(7) -0.063(10) 0.098(11)
C99 0.116(9) 0.114(10) 0.075(7) -0.018(7) -0.022(6) 0.077(8)
C100 0.076(6) 0.109(8) 0.055(5) -0.024(5) -0.003(4) 0.047(6)
C101 0.118(9) 0.179(14) 0.080(8) 0.003(8) 0.043(7) 0.049(9)

loop_
_atom_type_symbol
_atom_type_description
_atom_type_scat_dispersion_real
_atom_type_scat_dispersion_imag
_atom_type_scat_source
C C 0.0033 0.0016 'International Tables Vol C Tables 4.2.6.8 and 6.1.1.4'
H H 0.0000 0.0000 'International Tables Vol C Tables 4.2.6.8 and 6.1.1.4'
N N 0.0061 0.0033 'International Tables Vol C Tables 4.2.6.8 and 6.1.1.4'
O O 0.0106 0.0060 'International Tables Vol C Tables 4.2.6.8 and 6.1.1.4'
P P 0.1023 0.0942 'International Tables Vol C Tables 4.2.6.8 and 6.1.1.4'
S S 0.1246 0.1234 'International Tables Vol C Tables 4.2.6.8 and 6.1.1.4'
Pd Pd -0.9988 1.0072 'International Tables Vol C Tables 4.2.6.8 and 6.1.1.4'

loop_
_geom_angle_atom_site_label_1
_geom_angle_atom_site_label_2
_geom_angle_atom_site_label_3
_geom_angle
C17 Pd1 N1 87.3(2)
C17 Pd1 N7 175.9(3)
N1 Pd1 N7 93.3(2)
C17 Pd1 P1 92.4(2)
N1 Pd1 P1 172.98(15)
N7 Pd1 P1 87.52(17)
C46 Pd2 N8 85.5(2)
C46 Pd2 N14 177.0(2)
N8 Pd2 N14 91.6(2)
C46 Pd2 P2 92.04(18)
N8 Pd2 P2 171.52(14)
N14 Pd2 P2 90.63(16)
C75 Pd3 N15 88.8(2)
C75 Pd3 N21 173.3(2)
N15 Pd3 N21 91.9(2)
C75 Pd3 P3 91.84(18)
N15 Pd3 P3 166.96(14)
N21 Pd3 P3 88.98(16)
C25 P1 C23 100.8(4)
C25 P1 C24 97.4(4)
C23 P1 C24 97.2(4)
C25 P1 Pd1 116.8(2)
C23 P1 Pd1 122.0(2)
C24 P1 Pd1 118.1(3)
C53 P2 C54 99.6(3)
C53 P2 C52 95.9(3)
C54 P2 C52 98.4(3)
C53 P2 Pd2 115.2(2)
C54 P2 Pd2 118.4(2)
C52 P2 Pd2 124.5(2)
C82 P3 C83 97.8(3)
C82 P3 C81 98.3(3)
C83 P3 C81 99.0(3)
C82 P3 Pd3 118.9(2)
C83 P3 Pd3 124.4(2)
C81 P3 Pd3 113.8(2)
C7 O1 C8 119.3(7)
C14 O2 C15 120.2(8)
C21 O3 C22 115.6(8)
C36 O4 C37 118.7(7)
C43 O5 C44 120.1(8)
C50 O6 C51 118.2(6)
C65 O7 C66 117.9(6)
C72 O8 C73 117.5(8)
C79 O9 C80 120.2(6)
C1 N1 C2 121.4(5)
C1 N1 Pd1 120.4(4)
C2 N1 Pd1 117.6(4)
C1 N2 C9 128.7(6)
C1 N2 H2 115.6
C9 N2 H2 115.6
C1 N3 C16 124.3(5)
C1 N3 H3 117.8
C16 N3 H3 117.8
C26 N4 C23 111.2(7)
C26 N4 C28 108.5(7)
C23 N4 C28 111.3(6)
C24 N5 C27 109.4(6)
C24 N5 C26 112.5(6)
C27 N5 C26 108.8(7)
C25 N6 C28 110.5(6)
C25 N6 C27 110.2(7)
C28 N6 C27 109.4(7)
C29 N7 Pd1 160.5(6)
C30 N8 C31 124.1(5)
C30 N8 Pd2 119.4(4)
C31 N8 Pd2 116.1(4)
C30 N9 C38 127.6(5)
C30 N9 H9 116.2
C38 N9 H9 116.2
C30 N10 C45 123.8(5)
C30 N10 H10 118.1
C45 N10 H10 118.1
C55 N11 C52 110.2(6)
C55 N11 C57 108.4(6)
C52 N11 C57 112.4(6)
C53 N12 C55 110.0(5)
C53 N12 C56 112.4(5)
C55 N12 C56 108.1(5)
C56 N13 C57 107.4(5)
C56 N13 C54 111.7(5)
C57 N13 C54 110.9(5)
C58 N14 Pd2 167.3(6)
C59 N15 C60 120.7(5)
C59 N15 Pd3 119.7(4)
C60 N15 Pd3 117.7(4)
C59 N16 C67 127.7(5)
C59 N16 H16 116.2
C67 N16 H16 116.2
C59 N17 C74 123.6(5)
C59 N17 H17 118.2
C74 N17 H17 118.2
C84 N18 C86 108.5(6)
C84 N18 C81 110.8(6)
C86 N18 C81 112.0(6)
C85 N19 C82 111.5(5)
C85 N19 C84 108.2(6)
C82 N19 C84 110.8(5)
C85 N20 C86 107.8(6)
C85 N20 C83 111.4(6)
C86 N20 C83 111.9(6)
C87 N21 Pd3 163.8(5)
N1 C1 N3 120.5(6)
N1 C1 N2 122.3(6)
N3 C1 N2 117.1(5)
C3 C2 C7 118.0(6)
C3 C2 N1 117.6(7)
C7 C2 N1 124.2(6)
C2 C3 C4 121.1(8)
C2 C3 H3A 119.5
C4 C3 H3A 119.5
C5 C4 C3 119.5(8)
C5 C4 H4 120.2
C3 C4 H4 120.2
C4 C5 C6 121.7(7)
C4 C5 H5 119.1
C6 C5 H5 119.1
C5 C6 C7 120.2(9)
C5 C6 H6 119.9
C7 C6 H6 119.9
O1 C7 C6 124.9(8)
O1 C7 C2 115.6(6)
C6 C7 C2 119.5(8)
O1 C8 H8A 109.5
O1 C8 H8B 109.5
H8A C8 H8B 109.5
O1 C8 H8C 109.5
H8A C8 H8C 109.5
H8B C8 H8C 109.5
C10 C9 N2 123.3(7)
C10 C9 C14 121.1(7)
N2 C9 C14 115.5(7)
C11 C10 C9 124.6(11)
C11 C10 H10A 117.7
C9 C10 H10A 117.7
C12 C11 C10 116.9(15)
C12 C11 H11 121.5
C10 C11 H11 121.5
C11 C12 C13 125.8(13)
C11 C12 H12 117.1
C13 C12 H12 117.1
C14 C13 C12 116.9(11)
C14 C13 H13 121.6
C12 C13 H13 121.6
O2 C14 C9 115.9(7)
O2 C14 C13 129.4(10)
C9 C14 C13 114.6(10)
O2 C15 H15A 109.5
O2 C15 H15B 109.5
H15A C15 H15B 109.5
O2 C15 H15C 109.5
H15A C15 H15C 109.5
H15B C15 H15C 109.5
C17 C16 C21 121.5(7)
C17 C16 N3 122.2(6)
C21 C16 N3 116.3(6)
C16 C17 C18 116.3(6)
C16 C17 Pd1 119.4(5)
C18 C17 Pd1 124.3(5)
C19 C18 C17 121.0(7)
C19 C18 H18 119.5
C17 C18 H18 119.5
C18 C19 C20 122.5(8)
C18 C19 H19 118.8
C20 C19 H19 118.8
C21 C20 C19 117.7(7)
C21 C20 H20 121.1
C19 C20 H20 121.1
C20 C21 O3 126.4(7)
C20 C21 C16 120.7(8)
O3 C21 C16 112.9(8)
O3 C22 H22A 109.5
O3 C22 H22B 109.5
H22A C22 H22B 109.5
O3 C22 H22C 109.5
H22A C22 H22C 109.5
H22B C22 H22C 109.5
N4 C23 P1 110.5(5)
N4 C23 H23A 109.5
P1 C23 H23A 109.5
N4 C23 H23B 109.5
P1 C23 H23B 109.5
H23A C23 H23B 108.1
N5 C24 P1 112.2(5)
N5 C24 H24A 109.2
P1 C24 H24A 109.2
N5 C24 H24B 109.2
P1 C24 H24B 109.2
H24A C24 H24B 107.9
N6 C25 P1 111.5(5)
N6 C25 H25A 109.3
P1 C25 H25A 109.3
N6 C25 H25B 109.3
P1 C25 H25B 109.3
H25A C25 H25B 108.0
N5 C26 N4 115.3(6)
N5 C26 H26A 108.4
N4 C26 H26A 108.4
N5 C26 H26B 108.4
N4 C26 H26B 108.4
H26A C26 H26B 107.5
N5 C27 N6 114.8(6)
N5 C27 H27A 108.6
N6 C27 H27A 108.6
N5 C27 H27B 108.6
N6 C27 H27B 108.6
H27A C27 H27B 107.5
N6 C28 N4 114.0(7)
N6 C28 H28A 108.8
N4 C28 H28A 108.8
N6 C28 H28B 108.8
N4 C28 H28B 108.8
H28A C28 H28B 107.7
N7 C29 S1 177.6(8)
N8 C30 N10 119.7(6)
N8 C30 N9 121.6(5)
N10 C30 N9 118.7(6)
C32 C31 C36 118.6(6)
C32 C31 N8 117.9(6)
C36 C31 N8 123.4(6)
C33 C32 C31 120.3(8)
C33 C32 H32 119.8
C31 C32 H32 119.8
C34 C33 C32 119.8(9)
C34 C33 H33 120.1
C32 C33 H33 120.1
C35 C34 C33 120.7(8)
C35 C34 H34 119.7
C33 C34 H34 119.7
C34 C35 C36 120.7(9)
C34 C35 H35 119.6
C36 C35 H35 119.6
O4 C36 C35 124.3(7)
O4 C36 C31 115.9(6)
C35 C36 C31 119.8(8)
O4 C37 H37A 109.5
O4 C37 H37B 109.5
H37A C37 H37B 109.5
O4 C37 H37C 109.5
H37A C37 H37C 109.5
H37B C37 H37C 109.5
C39 C38 C43 119.3(7)
C39 C38 N9 123.5(6)
C43 C38 N9 117.1(6)
C38 C39 C40 120.0(8)
C38 C39 H39 120.0
C40 C39 H39 120.0
C41 C40 C39 120.5(8)
C41 C40 H40 119.8
C39 C40 H40 119.7
C42 C41 C40 120.7(8)
C42 C41 H41 119.7
C40 C41 H41 119.7
C41 C42 C43 120.0(8)
C41 C42 H42 120.0
C43 C42 H42 120.0
O5 C43 C38 115.8(7)
O5 C43 C42 124.8(7)
C38 C43 C42 119.4(7)
O5 C44 H44A 109.5
O5 C44 H44B 109.5
H44A C44 H44B 109.5
O5 C44 H44C 109.5
H44A C44 H44C 109.5
H44B C44 H44C 109.5
C46 C45 C50 121.5(6)
C46 C45 N10 122.5(5)
C50 C45 N10 116.0(6)
C45 C46 C47 117.0(6)
C45 C46 Pd2 118.6(4)
C47 C46 Pd2 124.3(5)
C46 C47 C48 119.2(7)
C46 C47 H47 120.4
C48 C47 H47 120.4
C49 C48 C47 123.9(6)
C49 C48 H48 118.1
C47 C48 H48 118.1
C48 C49 C50 117.2(6)
C48 C49 H49 121.4
C50 C49 H49 121.4
O6 C50 C49 123.6(6)
O6 C50 C45 115.4(6)
C49 C50 C45 121.1(7)
O6 C51 H51A 109.5
O6 C51 H51B 109.5
H51A C51 H51B 109.5
O6 C51 H51C 109.5
H51A C51 H51C 109.5
H51B C51 H51C 109.5
N11 C52 P2 112.2(4)
N11 C52 H52A 109.2
P2 C52 H52A 109.2
N11 C52 H52B 109.2
P2 C52 H52B 109.2
H52A C52 H52B 107.9
N12 C53 P2 112.6(4)
N12 C53 H53A 109.1
P2 C53 H53A 109.1
N12 C53 H53B 109.1
P2 C53 H53B 109.1
H53A C53 H53B 107.8
N13 C54 P2 111.9(4)
N13 C54 H54A 109.2
P2 C54 H54A 109.2
N13 C54 H54B 109.2
P2 C54 H54B 109.2
H54A C54 H54B 107.9
N11 C55 N12 114.2(6)
N11 C55 H55A 108.7
N12 C55 H55A 108.7
N11 C55 H55B 108.7
N12 C55 H55B 108.7
H55A C55 H55B 107.6
N13 C56 N12 114.7(5)
N13 C56 H56A 108.6
N12 C56 H56A 108.6
N13 C56 H56B 108.6
N12 C56 H56B 108.6
H56A C56 H56B 107.6
N11 C57 N13 114.6(5)
N11 C57 H57A 108.6
N13 C57 H57A 108.6
N11 C57 H57B 108.6
N13 C57 H57B 108.6
H57A C57 H57B 107.6
N14 C58 S2 179.8(8)
N15 C59 N17 121.6(5)
N15 C59 N16 122.3(5)
N17 C59 N16 116.1(6)
C65 C60 C61 118.5(6)
C65 C60 N15 123.9(6)
C61 C60 N15 117.1(5)
C60 C61 C62 120.5(7)
C60 C61 H61 119.7
C62 C61 H61 119.7
C63 C62 C61 120.0(7)
C63 C62 H62 120.0
C61 C62 H62 120.0
C62 C63 C64 120.5(7)
C62 C63 H63 119.7
C64 C63 H63 119.7
C65 C64 C63 119.6(7)
C65 C64 H64 120.2
C63 C64 H64 120.2
O7 C65 C60 115.5(6)
O7 C65 C64 123.6(6)
C60 C65 C64 120.9(7)
O7 C66 H66A 109.5
O7 C66 H66B 109.5
H66A C66 H66B 109.5
O7 C66 H66C 109.5
H66A C66 H66C 109.5
H66B C66 H66C 109.5
C68 C67 N16 122.5(7)
C68 C67 C72 118.1(7)
N16 C67 C72 119.3(6)
C67 C68 C69 119.7(8)
C67 C68 H68 120.2
C69 C68 H68 120.2
C70 C69 C68 121.7(8)
C70 C69 H69 119.2
C68 C69 H69 119.2
C69 C70 C71 119.0(9)
C69 C70 H70 120.5
C71 C70 H70 120.5
C72 C71 C70 121.1(9)
C72 C71 H71 119.5
C70 C71 H71 119.5
C71 C72 O8 127.0(8)
C71 C72 C67 120.4(7)
O8 C72 C67 112.6(6)
O8 C73 H73A 109.5
O8 C73 H73B 109.5
H73A C73 H73B 109.5
O8 C73 H73C 109.5
H73A C73 H73C 109.5
H73B C73 H73C 109.5
C75 C74 C79 120.0(6)
C75 C74 N17 124.2(5)
C79 C74 N17 115.8(5)
C74 C75 C76 118.1(5)
C74 C75 Pd3 118.4(4)
C76 C75 Pd3 123.4(5)
C75 C76 C77 121.7(7)
C75 C76 H76 119.2
C77 C76 H76 119.2
C78 C77 C76 120.1(6)
C78 C77 H77 119.9
C76 C77 H77 119.9
C77 C78 C79 119.4(6)
C77 C78 H78 120.3
C79 C78 H78 120.3
O9 C79 C78 124.4(6)
O9 C79 C74 115.0(6)
C78 C79 C74 120.6(6)
O9 C80 H80A 109.5
O9 C80 H80B 109.5
H80A C80 H80B 109.5
O9 C80 H80C 109.5
H80A C80 H80C 109.5
H80B C80 H80C 109.5
N18 C81 P3 111.4(4)
N18 C81 H81A 109.3
P3 C81 H81A 109.3
N18 C81 H81B 109.3
P3 C81 H81B 109.3
H81A C81 H81B 108.0
N19 C82 P3 111.6(4)
N19 C82 H82A 109.3
P3 C82 H82A 109.3
N19 C82 H82B 109.3
P3 C82 H82B 109.3
H82A C82 H82B 108.0
N20 C83 P3 110.9(4)
N20 C83 H83A 109.5
P3 C83 H83A 109.5
N20 C83 H83B 109.5
P3 C83 H83B 109.5
H83A C83 H83B 108.0
N18 C84 N19 114.1(5)
N18 C84 H84A 108.7
N19 C84 H84A 108.7
N18 C84 H84B 108.7
N19 C84 H84B 108.7
H84A C84 H84B 107.6
N19 C85 N20 115.0(6)
N19 C85 H85A 108.5
N20 C85 H85A 108.5
N19 C85 H85B 108.5
N20 C85 H85B 108.5
H85A C85 H85B 107.5
N18 C86 N20 115.0(6)
N18 C86 H86A 108.5
N20 C86 H86A 108.5
N18 C86 H86B 108.5
N20 C86 H86B 108.5
H86A C86 H86B 107.5
N21 C87 S3 178.3(6)
C89 C88 C93 121.8(10)
C89 C88 H88 119.1
C93 C88 H88 119.1
C90 C89 C88 121.8(11)
C90 C89 H89 119.1
C88 C89 H89 119.1
C91 C90 C89 118.0(11)
C91 C90 H90 121.0
C89 C90 H90 121.0
C90 C91 C92 121.9(10)
C90 C91 H91 119.0
C92 C91 H91 119.0
C91 C92 C93 121.9(9)
C91 C92 H92 119.0
C93 C92 H92 119.0
C88 C93 C92 114.5(10)
C88 C93 C94 120.6(9)
C92 C93 C94 124.8(9)
C93 C94 H94A 109.5
C93 C94 H94B 109.5
H94A C94 H94B 109.5
C93 C94 H94C 109.5
H94A C94 H94C 109.5
H94B C94 H94C 109.5
C96 C95 C100 120.5(9)
C96 C95 H95 119.8
C100 C95 H95 119.8
C97 C96 C95 121.5(11)
C97 C96 H96 119.3
C95 C96 H96 119.3
C96 C97 C98 120.3(13)
C96 C97 H97 119.9
C98 C97 H97 119.9
C97 C98 C99 119.5(11)
C97 C98 H98 120.2
C99 C98 H98 120.2
C100 C99 C98 118.8(10)
C100 C99 H99 120.6
C98 C99 H99 120.6
C99 C100 C95 119.5(11)
C99 C100 C101 119.8(10)
C95 C100 C101 120.7(10)
C100 C101 H10B 109.5
C100 C101 H10C 109.5
H10B C101 H10C 109.5
C100 C101 H10D 109.5
H10B C101 H10D 109.5
H10C C101 H10D 109.5

loop_
_geom_bond_atom_site_label_1
_geom_bond_atom_site_label_2
_geom_bond_distance
Pd1 C17 1.990(6)
Pd1 N1 2.082(5)
Pd1 N7 2.083(6)
Pd1 P1 2.2368(17)
Pd2 C46 1.990(6)
Pd2 N8 2.094(5)
Pd2 N14 2.102(5)
Pd2 P2 2.2424(18)
Pd3 C75 2.002(6)
Pd3 N15 2.077(5)
Pd3 N21 2.085(5)
Pd3 P3 2.2347(18)
P1 C25 1.827(7)
P1 C23 1.850(7)
P1 C24 1.869(7)
P2 C53 1.832(6)
P2 C54 1.840(6)
P2 C52 1.854(7)
P3 C82 1.837(6)
P3 C83 1.848(7)
P3 C81 1.865(6)
O1 C7 1.369(9)
O1 C8 1.452(11)
O2 C14 1.343(11)
O2 C15 1.414(10)
O3 C21 1.395(10)
O3 C22 1.445(9)
O4 C36 1.353(9)
O4 C37 1.421(8)
O5 C43 1.361(9)
O5 C44 1.416(9)
O6 C50 1.362(8)
O6 C51 1.436(8)
O7 C65 1.370(8)
O7 C66 1.405(8)
O8 C72 1.367(8)
O8 C73 1.433(10)
O9 C79 1.377(8)
O9 C80 1.438(8)
N1 C1 1.300(8)
N1 C2 1.435(7)
N2 C1 1.360(8)
N2 C9 1.405(8)
N2 H2 0.8600
N3 C1 1.353(8)
N3 C16 1.437(9)
N3 H3 0.8600
N4 C26 1.458(10)
N4 C23 1.475(10)
N4 C28 1.481(12)
N5 C24 1.442(9)
N5 C27 1.446(10)
N5 C26 1.446(9)
N6 C25 1.468(9)
N6 C28 1.469(11)
N6 C27 1.482(11)
N7 C29 1.119(8)
N8 C30 1.305(8)
N8 C31 1.433(7)
N9 C30 1.365(8)
N9 C38 1.396(8)
N9 H9 0.8600
N10 C30 1.348(7)
N10 C45 1.427(7)
N10 H10 0.8600
N11 C55 1.457(9)
N11 C52 1.460(9)
N11 C57 1.466(9)
N12 C53 1.461(8)
N12 C55 1.466(9)
N12 C56 1.468(8)
N13 C56 1.465(8)
N13 C57 1.467(9)
N13 C54 1.479(8)
N14 C58 1.159(8)
N15 C59 1.303(8)
N15 C60 1.436(7)
N16 C59 1.378(8)
N16 C67 1.402(8)
N16 H16 0.8600
N17 C59 1.362(7)
N17 C74 1.426(7)
N17 H17 0.8600
N18 C84 1.446(9)
N18 C86 1.451(10)
N18 C81 1.466(8)
N19 C85 1.432(9)
N19 C82 1.482(8)
N19 C84 1.495(8)
N20 C85 1.459(9)
N20 C86 1.463(9)
N20 C83 1.479(9)
N21 C87 1.162(8)
S1 C29 1.657(8)
S2 C58 1.616(7)
S3 C87 1.622(7)
C2 C3 1.362(10)
C2 C7 1.411(10)
C3 C4 1.399(10)
C3 H3A 0.9300
C4 C5 1.339(13)
C4 H4 0.9300
C5 C6 1.343(12)
C5 H5 0.9300
C6 C7 1.391(10)
C6 H6 0.9300
C8 H8A 0.9600
C8 H8B 0.9600
C8 H8C 0.9600
C9 C10 1.370(11)
C9 C14 1.413(11)
C10 C11 1.319(13)
C10 H10A 0.9300
C11 C12 1.26(2)
C11 H11 0.9300
C12 C13 1.47(2)
C12 H12 0.9300
C13 C14 1.414(14)
C13 H13 0.9300
C15 H15A 0.9600
C15 H15B 0.9600
C15 H15C 0.9600
C16 C17 1.385(9)
C16 C21 1.415(9)
C17 C18 1.421(10)
C18 C19 1.366(10)
C18 H18 0.9300
C19 C20 1.381(13)
C19 H19 0.9300
C20 C21 1.375(12)
C20 H20 0.9300
C22 H22A 0.9600
C22 H22B 0.9600
C22 H22C 0.9600
C23 H23A 0.9700
C23 H23B 0.9700
C24 H24A 0.9700
C24 H24B 0.9700
C25 H25A 0.9700
C25 H25B 0.9700
C26 H26A 0.9700
C26 H26B 0.9700
C27 H27A 0.9700
C27 H27B 0.9700
C28 H28A 0.9700
C28 H28B 0.9700
C31 C32 1.393(9)
C31 C36 1.407(9)
C32 C33 1.381(11)
C32 H32 0.9300
C33 C34 1.380(14)
C33 H33 0.9300
C34 C35 1.355(14)
C34 H34 0.9300
C35 C36 1.377(10)
C35 H35 0.9300
C37 H37A 0.9600
C37 H37B 0.9600
C37 H37C 0.9600
C38 C39 1.355(9)
C38 C43 1.389(9)
C39 C40 1.408(11)
C39 H39 0.9300
C40 C41 1.358(12)
C40 H40 0.9300
C41 C42 1.334(13)
C41 H41 0.9300
C42 C43 1.424(12)
C42 H42 0.9300
C44 H44A 0.9600
C44 H44B 0.9600
C44 H44C 0.9600
C45 C46 1.392(9)
C45 C50 1.393(8)
C46 C47 1.399(8)
C47 C48 1.402(10)
C47 H47 0.9300
C48 C49 1.341(11)
C48 H48 0.9300
C49 C50 1.386(9)
C49 H49 0.9300
C51 H51A 0.9600
C51 H51B 0.9600
C51 H51C 0.9600
C52 H52A 0.9700
C52 H52B 0.9700
C53 H53A 0.9700
C53 H53B 0.9700
C54 H54A 0.9700
C54 H54B 0.9700
C55 H55A 0.9700
C55 H55B 0.9700
C56 H56A 0.9700
C56 H56B 0.9700
C57 H57A 0.9700
C57 H57B 0.9700
C60 C65 1.386(9)
C60 C61 1.391(9)
C61 C62 1.399(10)
C61 H61 0.9300
C62 C63 1.357(11)
C62 H62 0.9300
C63 C64 1.389(11)
C63 H63 0.9300
C64 C65 1.387(9)
C64 H64 0.9300
C66 H66A 0.9600
C66 H66B 0.9600
C66 H66C 0.9600
C67 C68 1.369(9)
C67 C72 1.410(9)
C68 C69 1.403(12)
C68 H68 0.9300
C69 C70 1.337(14)
C69 H69 0.9300
C70 C71 1.379(12)
C70 H70 0.9300
C71 C72 1.358(11)
C71 H71 0.9300
C73 H73A 0.9600
C73 H73B 0.9600
C73 H73C 0.9600
C74 C75 1.377(9)
C74 C79 1.418(8)
C75 C76 1.388(8)
C76 C77 1.401(9)
C76 H76 0.9300
C77 C78 1.360(10)
C77 H77 0.9300
C78 C79 1.382(9)
C78 H78 0.9300
C80 H80A 0.9600
C80 H80B 0.9600
C80 H80C 0.9600
C81 H81A 0.9700
C81 H81B 0.9700
C82 H82A 0.9700
C82 H82B 0.9700
C83 H83A 0.9700
C83 H83B 0.9700
C84 H84A 0.9700
C84 H84B 0.9700
C85 H85A 0.9700
C85 H85B 0.9700
C86 H86A 0.9700
C86 H86B 0.9700
C88 C89 1.378(13)
C88 C93 1.383(12)
C88 H88 0.9300
C89 C90 1.375(15)
C89 H89 0.9300
C90 C91 1.321(14)
C90 H90 0.9300
C91 C92 1.382(14)
C91 H91 0.9300
C92 C93 1.417(13)
C92 H92 0.9300
C93 C94 1.489(14)
C94 H94A 0.9600
C94 H94B 0.9600
C94 H94C 0.9600
C95 C96 1.371(13)
C95 C100 1.408(11)
C95 H95 0.9300
C96 C97 1.334(14)
C96 H96 0.9300
C97 C98 1.374(16)
C97 H97 0.9300
C98 C99 1.454(18)
C98 H98 0.9300
C99 C100 1.349(14)
C99 H99 0.9300
C100 C101 1.509(14)
C101 H10B 0.9600
C101 H10C 0.9600
C101 H10D 0.9600

loop_
_geom_torsion_atom_site_label_1
_geom_torsion_atom_site_label_2
_geom_torsion_atom_site_label_3
_geom_torsion_atom_site_label_4
_geom_torsion
C2 N1 C1 N3 163.2(6)
Pd1 N1 C1 N3 -25.3(8)
C2 N1 C1 N2 -19.7(10)
Pd1 N1 C1 N2 151.8(5)
C16 N3 C1 N1 -24.5(9)
C16 N3 C1 N2 158.2(6)
C9 N2 C1 N1 163.5(6)
C9 N2 C1 N3 -19.3(10)
C1 N1 C2 C3 -116.5(7)
Pd1 N1 C2 C3 71.7(7)
C1 N1 C2 C7 68.9(9)
Pd1 N1 C2 C7 -102.9(7)
C7 C2 C3 C4 -0.9(10)
N1 C2 C3 C4 -175.8(6)
C2 C3 C4 C5 -0.6(11)
C3 C4 C5 C6 1.3(13)
C4 C5 C6 C7 -0.3(13)
C8 O1 C7 C6 -0.4(12)
C8 O1 C7 C2 -178.8(8)
C5 C6 C7 O1 -179.6(8)
C5 C6 C7 C2 -1.3(12)
C3 C2 C7 O1 -179.6(6)
N1 C2 C7 O1 -5.1(10)
C3 C2 C7 C6 1.8(10)
N1 C2 C7 C6 176.4(6)
C1 N2 C9 C10 -37.4(10)
C1 N2 C9 C14 147.0(7)
N2 C9 C10 C11 -177.3(10)
C14 C9 C10 C11 -1.9(14)
C9 C10 C11 C12 1(2)
C10 C11 C12 C13 0(3)
C11 C12 C13 C14 0(2)
C15 O2 C14 C9 178.3(7)
C15 O2 C14 C13 1.2(14)
C10 C9 C14 O2 -176.1(7)
N2 C9 C14 O2 -0.3(10)
C10 C9 C14 C13 1.4(11)
N2 C9 C14 C13 177.2(7)
C12 C13 C14 O2 176.7(10)
C12 C13 C14 C9 -0.4(14)
C1 N3 C16 C17 38.1(9)
C1 N3 C16 C21 -140.9(7)
C21 C16 C17 C18 5.6(10)
N3 C16 C17 C18 -173.4(6)
C21 C16 C17 Pd1 -177.8(5)
N3 C16 C17 Pd1 3.3(9)
C16 C17 C18 C19 -5.9(11)
Pd1 C17 C18 C19 177.6(6)
C17 C18 C19 C20 1.7(14)
C18 C19 C20 C21 3.0(15)
C19 C20 C21 O3 178.9(8)
C19 C20 C21 C16 -3.4(13)
C22 O3 C21 C20 -8.7(13)
C22 O3 C21 C16 173.4(7)
C17 C16 C21 C20 -1.0(12)
N3 C16 C21 C20 177.9(7)
C17 C16 C21 O3 177.0(6)
N3 C16 C21 O3 -4.0(9)
C26 N4 C23 P1 62.4(8)
C28 N4 C23 P1 -58.7(8)
C25 P1 C23 N4 47.4(7)
C24 P1 C23 N4 -51.6(7)
Pd1 P1 C23 N4 178.8(5)
C27 N5 C24 P1 62.1(7)
C26 N5 C24 P1 -59.0(7)
C25 P1 C24 N5 -51.6(6)
C23 P1 C24 N5 50.4(6)
Pd1 P1 C24 N5 -177.4(4)
C28 N6 C25 P1 60.2(8)
C27 N6 C25 P1 -60.9(7)
C23 P1 C25 N6 -48.4(7)
C24 P1 C25 N6 50.4(6)
Pd1 P1 C25 N6 177.1(5)
C24 N5 C26 N4 65.4(9)
C27 N5 C26 N4 -56.0(9)
C23 N4 C26 N5 -67.1(9)
C28 N4 C26 N5 55.6(9)
C24 N5 C27 N6 -69.4(8)
C26 N5 C27 N6 53.9(8)
C25 N6 C27 N5 69.0(8)
C28 N6 C27 N5 -52.7(9)
C25 N6 C28 N4 -69.7(9)
C27 N6 C28 N4 51.9(9)
C26 N4 C28 N6 -53.1(9)
C23 N4 C28 N6 69.6(9)
C31 N8 C30 N10 158.5(5)
Pd2 N8 C30 N10 -29.5(7)
C31 N8 C30 N9 -20.7(9)
Pd2 N8 C30 N9 151.3(5)
C45 N10 C30 N8 -23.6(8)
C45 N10 C30 N9 155.7(5)
C38 N9 C30 N8 159.6(6)
C38 N9 C30 N10 -19.6(10)
C30 N8 C31 C32 -113.6(8)
Pd2 N8 C31 C32 74.2(7)
C30 N8 C31 C36 69.9(9)
Pd2 N8 C31 C36 -102.4(7)
C36 C31 C32 C33 0.2(13)
N8 C31 C32 C33 -176.6(8)
C31 C32 C33 C34 0.0(15)
C32 C33 C34 C35 1.4(17)
C33 C34 C35 C36 -3.1(17)
C37 O4 C36 C35 -16.6(12)
C37 O4 C36 C31 164.5(7)
C34 C35 C36 O4 -175.7(9)
C34 C35 C36 C31 3.2(14)
C32 C31 C36 O4 177.2(7)
N8 C31 C36 O4 -6.2(10)
C32 C31 C36 C35 -1.8(11)
N8 C31 C36 C35 174.8(7)
C30 N9 C38 C39 -39.8(11)
C30 N9 C38 C43 142.9(6)
C43 C38 C39 C40 -1.2(11)
N9 C38 C39 C40 -178.4(7)
C38 C39 C40 C41 -0.3(13)
C39 C40 C41 C42 1.7(14)
C40 C41 C42 C43 -1.6(14)
C44 O5 C43 C38 -177.9(7)
C44 O5 C43 C42 1.9(11)
C39 C38 C43 O5 -179.0(6)
N9 C38 C43 O5 -1.5(9)
C39 C38 C43 C42 1.3(10)
N9 C38 C43 C42 178.7(6)
C41 C42 C43 O5 -179.6(7)
C41 C42 C43 C38 0.1(12)
C30 N10 C45 C46 38.9(8)
C30 N10 C45 C50 -138.8(6)
C50 C45 C46 C47 4.2(9)
N10 C45 C46 C47 -173.4(5)
C50 C45 C46 Pd2 -177.5(4)
N10 C45 C46 Pd2 4.9(8)
C45 C46 C47 C48 -2.9(9)
Pd2 C46 C47 C48 178.8(5)
C46 C47 C48 C49 -0.3(11)
C47 C48 C49 C50 2.3(12)
C51 O6 C50 C49 0.7(10)
C51 O6 C50 C45 179.0(6)
C48 C49 C50 O6 177.1(7)
C48 C49 C50 C45 -1.1(10)
C46 C45 C50 O6 179.4(6)
N10 C45 C50 O6 -2.8(8)
C46 C45 C50 C49 -2.3(9)
N10 C45 C50 C49 175.5(6)
C55 N11 C52 P2 -62.3(7)
C57 N11 C52 P2 58.6(7)
C53 P2 C52 N11 52.0(5)
C54 P2 C52 N11 -48.6(6)
Pd2 P2 C52 N11 178.2(4)
C55 N12 C53 P2 62.6(6)
C56 N12 C53 P2 -57.9(6)
C54 P2 C53 N12 47.3(5)
C52 P2 C53 N12 -52.3(5)
Pd2 P2 C53 N12 175.1(4)
C56 N13 C54 P2 58.9(6)
C57 N13 C54 P2 -60.9(5)
C53 P2 C54 N13 -47.7(5)
C52 P2 C54 N13 49.8(5)
Pd2 P2 C54 N13 -173.3(3)
C52 N11 C55 N12 68.0(8)
C57 N11 C55 N12 -55.3(8)
C53 N12 C55 N11 -67.9(7)
C56 N12 C55 N11 55.2(8)
C57 N13 C56 N12 55.4(7)
C54 N13 C56 N12 -66.5(7)
C53 N12 C56 N13 66.0(7)
C55 N12 C56 N13 -55.6(7)
C55 N11 C57 N13 55.7(8)
C52 N11 C57 N13 -66.3(8)
C56 N13 C57 N11 -55.3(7)
C54 N13 C57 N11 67.0(7)
C60 N15 C59 N17 169.8(5)
Pd3 N15 C59 N17 -26.2(7)
C60 N15 C59 N16 -11.1(8)
Pd3 N15 C59 N16 152.9(4)
C74 N17 C59 N15 -21.9(8)
C74 N17 C59 N16 159.0(5)
C67 N16 C59 N15 163.4(6)
C67 N16 C59 N17 -17.5(9)
C59 N15 C60 C65 70.7(8)
Pd3 N15 C60 C65 -93.6(7)
C59 N15 C60 C61 -118.1(7)
Pd3 N15 C60 C61 77.6(6)
C65 C60 C61 C62 -1.4(11)
N15 C60 C61 C62 -173.0(7)
C60 C61 C62 C63 1.0(13)
C61 C62 C63 C64 0.2(13)
C62 C63 C64 C65 -1.1(13)
C66 O7 C65 C60 174.3(7)
C66 O7 C65 C64 -7.1(11)
C61 C60 C65 O7 179.1(6)
N15 C60 C65 O7 -9.8(10)
C61 C60 C65 C64 0.4(11)
N15 C60 C65 C64 171.5(7)
C63 C64 C65 O7 -177.8(7)
C63 C64 C65 C60 0.8(12)
C59 N16 C67 C68 -43.3(10)
C59 N16 C67 C72 139.1(7)
N16 C67 C68 C69 -179.6(8)
C72 C67 C68 C69 -1.9(11)
C67 C68 C69 C70 0.9(15)
C68 C69 C70 C71 0.8(16)
C69 C70 C71 C72 -1.3(14)
C70 C71 C72 O8 -179.9(8)
C70 C71 C72 C67 0.1(12)
C73 O8 C72 C71 -2.3(13)
C73 O8 C72 C67 177.7(8)
C68 C67 C72 C71 1.5(10)
N16 C67 C72 C71 179.2(7)
C68 C67 C72 O8 -178.5(7)
N16 C67 C72 O8 -0.8(9)
C59 N17 C74 C75 39.1(8)
C59 N17 C74 C79 -140.4(6)
C79 C74 C75 C76 1.7(8)
N17 C74 C75 C76 -177.7(5)
C79 C74 C75 Pd3 177.6(4)
N17 C74 C75 Pd3 -1.8(8)
C74 C75 C76 C77 -1.7(9)
Pd3 C75 C76 C77 -177.4(5)
C75 C76 C77 C78 -0.2(11)
C76 C77 C78 C79 2.1(11)
C80 O9 C79 C78 -4.2(10)
C80 O9 C79 C74 175.4(7)
C77 C78 C79 O9 177.6(6)
C77 C78 C79 C74 -2.1(10)
C75 C74 C79 O9 -179.5(5)
N17 C74 C79 O9 0.0(8)
C75 C74 C79 C78 0.2(9)
N17 C74 C79 C78 179.6(5)
C84 N18 C81 P3 -62.0(7)
C86 N18 C81 P3 59.2(7)
C82 P3 C81 N18 50.5(6)
C83 P3 C81 N18 -48.8(6)
Pd3 P3 C81 N18 177.2(4)
C85 N19 C82 P3 -60.6(6)
C84 N19 C82 P3 60.0(6)
C83 P3 C82 N19 50.6(5)
C81 P3 C82 N19 -49.7(5)
Pd3 P3 C82 N19 -172.8(3)
C85 N20 C83 P3 60.8(7)
C86 N20 C83 P3 -59.9(7)
C82 P3 C83 N20 -50.9(5)
C81 P3 C83 N20 48.9(6)
Pd3 P3 C83 N20 175.9(4)
C86 N18 C84 N19 -54.1(8)
C81 N18 C84 N19 69.2(8)
C85 N19 C84 N18 54.5(8)
C82 N19 C84 N18 -68.1(8)
C82 N19 C85 N20 66.9(8)
C84 N19 C85 N20 -55.2(8)
C86 N20 C85 N19 55.5(8)
C83 N20 C85 N19 -67.5(8)
C84 N18 C86 N20 55.3(8)
C81 N18 C86 N20 -67.3(8)
C85 N20 C86 N18 -55.0(8)
C83 N20 C86 N18 67.7(8)
C93 C88 C89 C90 1.5(14)
C88 C89 C90 C91 -3.7(17)
C89 C90 C91 C92 2.7(17)
C90 C91 C92 C93 0.6(16)
C89 C88 C93 C92 1.7(12)
C89 C88 C93 C94 179.0(9)
C91 C92 C93 C88 -2.7(13)
C91 C92 C93 C94 -180.0(9)
C100 C95 C96 C97 0.1(15)
C95 C96 C97 C98 0.7(16)
C96 C97 C98 C99 -1.2(17)
C97 C98 C99 C100 1.0(17)
C98 C99 C100 C95 -0.2(15)
C98 C99 C100 C101 176.1(10)
C96 C95 C100 C99 -0.3(14)
C96 C95 C100 C101 -176.6(9)
